data_4117170
loop_
_publ_author_name
'Kazushi Mashima'
'Hiroshi Nakano'
'Akira Nakamura'

_publ_section_title
;
 Reductive Formation of Straight Linear Metal-Metal Bonded Tetranuclear
 Complexes X-M-Mo-Mo-M-X from X2M...Mo-Mo...MX2 Supported by Four
 Tridentate 6-Diphenylphosphino-2-pyridonate Ligands (M = Pd, Pt; X = Cl,
 Br, I)
;
_journal_name_full 'Journal of the American Chemical Society'
_journal_page_first 9083
_journal_page_last 9095
_journal_paper_doi 10.1021/ja960606g
_journal_volume 118
_journal_year 1996
_chemical_formula_sum 'C72 H60 Cl10 Mo2 N4 O4 P4 Pt2'
_space_group_IT_number 80
_symmetry_cell_setting tetragonal
_symmetry_Int_Tables_number 80
_symmetry_space_group_name_Hall 'I 4bw'
_symmetry_space_group_name_H-M 'I 41'
_audit_creation_date 'Mon Oct 23 19:15:45 1995'
_audit_creation_method 'from TEXRAY.INF file'
_cell_angle_alpha 90
_cell_angle_beta 90
_cell_angle_gamma 90
_cell_formula_units_Z 4.00
_cell_length_a 17.407(2)
_cell_length_b 17.4071
_cell_length_c 25.798(3)
_cell_measurement_reflns_used 25
_cell_measurement_temperature 23.0
_cell_measurement_theta_max 29.96
_cell_measurement_theta_min 29.53
_cell_volume 7816.9(13)
_computing_cell_refinement 'MSC/AFC Diffractometer Control'
_computing_data_collection 'MSC/AFC Diffractometer Control'
_computing_data_reduction 'teXsan: PROCESS (MSC)'
_computing_publication_material 'teXsan: FINISH (MSC)'
_computing_structure_refinement 'teXsan: LS (MSC)'
_diffrn_ambient_temperature 23.0
_diffrn_measurement_device AFC5R
_diffrn_measurement_method 'omega/2-theta scans'
_diffrn_orient_matrix_UB_11 -0.02435
_diffrn_orient_matrix_UB_12 0.03226
_diffrn_orient_matrix_UB_13 0.02755
_diffrn_orient_matrix_UB_21 -0.04241
_diffrn_orient_matrix_UB_22 -0.03842
_diffrn_orient_matrix_UB_23 0.00342
_diffrn_orient_matrix_UB_31 0.03015
_diffrn_orient_matrix_UB_32 -0.02799
_diffrn_orient_matrix_UB_33 0.02706
_diffrn_radiation_monochromator graphite
_diffrn_radiation_source 'Rigaku rotating anode'
_diffrn_radiation_type MoKalpha
_diffrn_radiation_wavelength 0.7107
_diffrn_reflns_av_R_equivalents 2.37
_diffrn_reflns_limit_h_max 24
_diffrn_reflns_limit_h_min 0
_diffrn_reflns_limit_k_max 24
_diffrn_reflns_limit_k_min 0
_diffrn_reflns_limit_l_max 25
_diffrn_reflns_limit_l_min 0
_diffrn_reflns_number 6197
_diffrn_reflns_theta_max 30.0541
_diffrn_standards_decay_% -0.98
_diffrn_standards_interval_count 100
_diffrn_standards_number 3
_exptl_absorpt_coefficient_mu_cm 43.855
_exptl_crystal_colour red
_exptl_crystal_density_diffrn 1.789
_exptl_crystal_description undefined
_exptl_crystal_F_000 4088.00
_exptl_crystal_size_max 0.200
_exptl_crystal_size_min 0.200
_refine_diff_density_max -0.44690
_refine_diff_density_min 0.62230
_refine_ls_extinction_coef 0.02646
_refine_ls_extinction_method Zachariasen_type_2_gaussian_isotropic
_refine_ls_goodness_of_fit_obs 1.100
_refine_ls_hydrogen_treatment noref
_refine_ls_matrix_type full
_refine_ls_number_parameters 445
_refine_ls_number_reflns 3536
_refine_ls_number_restraints 0
_refine_ls_R_factor_obs 0.0280
_refine_ls_shift/esd_max 3.8860
_refine_ls_structure_factor_coef F
_refine_ls_weighting_scheme sigma
_refine_ls_wR_factor_obs 0.0310
_cod_data_source_file ja960606g_7.cif
_cod_data_source_block Mo2Pt2Cl2(pyphos)4.4(CH2Cl2)
_cod_original_cell_volume 7817(2)
_cod_original_sg_symbol_H-M 'I 41 '
_cod_original_formula_sum 'C72 H60 O4 N4 P4 Mo2 Pt2 Cl10'
_cod_database_code 4117170

loop_
_symmetry_equiv_pos_as_xyz
'   +x,   +y,   +z'
1/2+x,1/2+y,1/2+z
'   -x,   -y,   +z'
1/2-x,1/2-y,1/2+z
'   -y,1/2+x,1/4+z'
'1/2-y,   +x,3/4+z'
'   +y,1/2-x,1/4+z'
'1/2+y,   -x,3/4+z'

loop_
_atom_site_aniso_label
_atom_site_aniso_U_11
_atom_site_aniso_U_22
_atom_site_aniso_U_33
_atom_site_aniso_U_12
_atom_site_aniso_U_13
_atom_site_aniso_U_23
Pt1 0.0218(7) 0.0340(9) 0.0262(9) 0.0013(7) 0.0000 0.0000
Pt2 0.0250(8) 0.0365(9) 0.0219(8) -0.0058(7) 0.0000 0.0000
Mo1 0.025(2) 0.019(2) 0.015(1) 0.007(1) 0.0000 0.0000
Mo2 0.030(2) 0.023(2) 0.036(2) 0.005(1) 0.0000 0.0000
Cl1 0.064(7) 0.043(5) 0.036(5) 0.008(5) 0.0000 0.0000
Cl2 0.069(8) 0.088(10) 0.016(4) 0.006(7) 0.0000 0.0000
P1 0.025(3) 0.033(3) 0.022(3) -0.005(3) 0.008(3) 0.002(3)
P2 0.028(3) 0.037(4) 0.044(4) 0.002(3) 0.002(4) -0.002(3)
O1 0.036(8) 0.062(10) 0.021(5) 0.005(6) -0.015(5) 0.000(5)
O2 0.027(6) 0.021(6) 0.022(6) 0.003(4) -0.002(4) -0.006(4)
N1 0.033(9) 0.030(8) 0.026(8) 0.015(6) -0.006(5) -0.004(5)
N2 0.031(8) 0.020(7) 0.019(6) 0.014(5) 0.002(4) -0.002(4)
C1 0.008(5) 0.025(7) 0.04(1) 0.008(5) -0.008(6) -0.003(7)
C2 0.010(5) 0.034(8) 0.027(7) -0.007(5) 0.003(4) 0.012(6)
C3 0.043(10) 0.05(1) 0.06(1) 0.014(8) -0.013(9) 0.012(9)
C4 0.012(7) 0.05(1) 0.06(1) 0.009(7) -0.009(8) -0.017(9)
C5 0.04(1) 0.03(1) 0.04(2) 0.006(9) 0.00(1) 0.01(1)
C6 0.025(10) 0.03(1) 0.07(2) -0.001(8) 0.00(1) 0.02(1)
C7 0.08(2) 0.06(1) 0.07(2) -0.03(1) 0.00(1) -0.03(1)
C8 0.16(3) 0.03(1) 0.11(2) -0.03(1) 0.04(2) -0.04(1)
C9 0.07(1) 0.04(1) 0.15(3) -0.007(10) 0.00(2) -0.01(1)
C10 0.05(1) 0.04(1) 0.34(5) 0.021(9) -0.02(2) 0.03(2)
C11 0.038(10) 0.06(2) 0.07(1) -0.010(9) -0.005(8) 0.03(1)
C12 0.04(1) 0.022(7) 0.03(1) 0.005(7) 0.004(9) -0.006(7)
C13 0.026(7) 0.039(7) 0.037(8) -0.007(5) 0.011(6) -0.007(6)
C14 0.08(2) 0.12(3) 0.09(2) -0.03(2) 0.03(2) -0.01(2)
C15 0.06(1) 0.08(2) 0.05(1) 0.02(1) 0.039(10) -0.014(10)
C16 0.06(1) 0.10(2) 0.05(1) -0.01(1) 0.009(9) 0.02(1)
C17 0.09(1) 0.047(10) 0.03(1) 0.023(8) -0.013(10) 0.003(9)
C21 0.028(8) 0.06(1) 0.012(7) 0.002(8) -0.001(5) 0.002(7)
C22 0.035(8) 0.034(9) 0.038(9) 0.007(6) 0.019(7) -0.003(7)
C23 0.032(8) 0.014(6) 0.044(10) 0.000(5) 0.003(7) -0.004(6)
C24 0.05(1) 0.05(1) 0.031(9) 0.007(9) 0.003(8) -0.020(8)
C25 0.028(10) 0.021(8) 0.02(1) 0.013(7) -0.013(8) -0.005(8)
C26 0.09(2) 0.04(1) 0.04(1) -0.01(1) -0.01(1) 0.01(1)
C27 0.041(8) 0.039(7) 0.020(8) 0.001(6) 0.007(6) 0.002(5)
C28 0.035(7) 0.07(1) 0.044(10) -0.003(7) 0.015(7) 0.032(9)
C29 0.07(2) 0.12(2) 0.06(2) 0.00(1) 0.00(1) -0.03(2)
C30 0.11(2) 0.08(2) 0.06(2) -0.02(2) 0.00(2) 0.06(2)
C31 0.13(3) 0.09(2) 0.09(2) 0.01(2) -0.02(2) 0.04(2)
C32 0.04(1) 0.03(1) 0.05(1) 0.002(9) 0.01(1) 0.025(10)
C33 0.06(2) 0.12(3) 0.20(4) 0.03(2) -0.05(2) -0.05(2)
C34 0.04(1) 0.05(1) 0.12(2) -0.004(8) -0.05(1) 0.03(1)
C35 0.013(6) 0.06(1) 0.11(2) 0.003(7) -0.013(10) 0.01(1)
C36 0.05(2) 0.06(1) 0.12(2) 0.026(10) 0.00(2) 0.00(1)
C37 0.034(9) 0.11(2) 0.05(1) 0.037(10) -0.011(9) -0.01(1)
Cl3 0.187(8) 0.097(6) 0.131(8) 0.029(6) -0.051(6) -0.020(5)
Cl4 0.26(1) 0.111(7) 0.147(8) -0.022(8) -0.042(8) -0.029(6)
C101 0.17(3) 0.08(2) 0.06(1) 0.01(2) -0.01(2) -0.01(1)
Cl5 0.27(2) 0.138(9) 0.19(1) 0.085(9) -0.11(1) -0.053(8)
Cl6 0.31(2) 0.17(1) 0.18(1) -0.11(1) -0.04(1) -0.036(9)
C102 0.24(5) 0.09(3) 0.18(4) 0.06(3) -0.07(3) 0.00(2)

loop_
_atom_site_label
_atom_site_fract_x
_atom_site_fract_y
_atom_site_fract_z
_atom_site_U_iso_or_equiv
_atom_site_thermal_displace_type
Pt1 0.0000 0.0000 0.0000 0.0273 Uij
Pt2 0.0000 0.0000 0.28918(2) 0.0278 Uij
Mo1 0.0000 0.0000 0.1042(1) 0.0199 Uij
Mo2 0.0000 0.0000 0.1869(2) 0.0296 Uij
Cl1 0.0000 0.0000 -0.0938(4) 0.0476 Uij
Cl2 0.0000 0.0000 0.3839(4) 0.0576 Uij
P1 -0.1293(4) -0.0220(4) 0.2873(3) 0.0264 Uij
P2 -0.0220(4) 0.1271(5) 0.0037(3) 0.0364 Uij
O1 -0.1144(10) 0.021(1) 0.1007(7) 0.0394 Uij
O2 -0.0163(8) -0.1180(8) 0.1971(7) 0.0232 Uij
N1 -0.125(1) 0.012(1) 0.1895(8) 0.0299 Uij
N2 -0.013(1) -0.1271(9) 0.1100(8) 0.0236 Uij
C1 -0.156(1) 0.019(1) 0.140(1) 0.0245 Uij
C2 -0.234(1) 0.046(1) 0.1303(9) 0.0238 Uij
C3 -0.284(2) 0.046(1) 0.173(1) 0.0491 Uij
C4 -0.253(1) 0.024(1) 0.225(1) 0.0395 Uij
C5 -0.175(1) 0.008(1) 0.227(1) 0.0373 Uij
C6 -0.156(1) -0.123(1) 0.293(1) 0.0417 Uij
C7 -0.210(2) -0.160(2) 0.258(1) 0.0680 Uij
C8 -0.220(2) -0.238(2) 0.269(2) 0.0988 Uij
C9 -0.197(2) -0.279(2) 0.300(2) 0.0842 Uij
C10 -0.137(2) -0.246(1) 0.335(2) 0.1454 Uij
C11 -0.124(1) -0.162(2) 0.339(1) 0.0563 Uij
C12 -0.190(1) 0.023(1) 0.3374(9) 0.0302 Uij
C13 -0.253(1) -0.009(1) 0.3575(9) 0.0341 Uij
C14 -0.295(2) 0.024(2) 0.392(2) 0.0968 Uij
C15 -0.286(1) 0.100(2) 0.4050(10) 0.0647 Uij
C16 -0.211(1) 0.148(2) 0.3768(9) 0.0718 Uij
C17 -0.171(2) 0.104(2) 0.3418(9) 0.0570 Uij
C21 -0.027(1) -0.162(1) 0.1546(8) 0.0319 Uij
C22 -0.031(1) -0.243(1) 0.156(1) 0.0358 Uij
C23 -0.032(1) -0.282(1) 0.1138(10) 0.0300 Uij
C24 -0.019(1) -0.249(1) 0.0687(9) 0.0415 Uij
C25 -0.010(1) -0.173(1) 0.0636(9) 0.0239 Uij
C26 0.027(2) 0.185(2) -0.044(1) 0.0557 Uij
C27 0.098(1) 0.169(1) -0.0618(8) 0.0333 Uij
C28 0.1356(9) 0.224(1) -0.0951(8) 0.0495 Uij
C29 0.113(2) 0.273(2) -0.110(1) 0.0873 Uij
C30 0.034(2) 0.298(2) -0.102(1) 0.0814 Uij
C31 -0.019(2) 0.249(2) -0.069(1) 0.1026 Uij
C32 -0.123(1) 0.152(1) -0.0013(10) 0.0396 Uij
C33 -0.165(2) 0.123(2) -0.036(2) 0.1250 Uij
C34 -0.233(1) 0.152(1) -0.054(1) 0.0715 Uij
C35 -0.271(1) 0.194(2) -0.024(1) 0.0609 Uij
C36 -0.230(2) 0.232(2) 0.019(2) 0.0763 Uij
C37 -0.155(1) 0.201(2) 0.028(1) 0.0651 Uij
H1 -0.2504 0.0649 0.0977 0.0296 Uij
H2 -0.3404 0.0602 0.1689 0.0609 Uij
H3 -0.2842 0.0192 0.2569 0.0564 Uij
H4 -0.2321 -0.1319 0.2287 0.0888 Uij
H5 -0.2588 -0.2621 0.2446 0.1143 Uij
H6 -0.2122 -0.3330 0.3025 0.0972 Uij
H7 -0.1065 -0.2797 0.3573 0.1607 Uij
H8 -0.0994 -0.1363 0.3665 0.0695 Uij
H9 -0.2676 -0.0576 0.3448 0.0380 Uij
H10 -0.3340 -0.0058 0.4088 0.1009 Uij
H11 -0.3200 0.1255 0.4282 0.0730 Uij
H12 -0.1987 0.2036 0.3849 0.0877 Uij
H13 -0.1295 0.1266 0.3202 0.0692 Uij
H14 -0.0322 -0.2684 0.1893 0.0414 Uij
H15 -0.0413 -0.3350 0.1157 0.0328 Uij
H16 -0.0196 -0.2806 0.0386 0.0429 Uij
H17 0.1220 0.1219 -0.0522 0.0379 Uij
H18 0.1878 0.2119 -0.1028 0.0543 Uij
H19 0.1474 0.3040 -0.1323 0.1189 Uij
H20 0.0166 0.3452 -0.1175 0.1087 Uij
H21 -0.0766 0.2574 -0.0642 0.1242 Uij
H22 -0.1466 0.0764 -0.0551 0.1513 Uij
H23 -0.2508 0.1429 -0.0886 0.0851 Uij
H24 -0.3246 0.2005 -0.0276 0.0665 Uij
H25 -0.2517 0.2731 0.0370 0.0912 Uij
H26 -0.1270 0.2211 0.0565 0.0712 Uij
Cl3 0.3644(8) 0.0809(7) 0.5147(5) 0.1383 Uij
Cl4 0.3630(10) -0.0823(8) 0.5412(6) 0.1741 Uij
C101 0.366(2) 0.011(2) 0.557(1) 0.1030 Uij
Cl5 0.1042(9) 0.0807(9) 0.5140(6) 0.1984 Uij
Cl6 0.114(1) -0.0690(9) 0.5313(6) 0.2199 Uij
C102 0.136(4) 0.004(3) 0.485(2) 0.1690 Uij

loop_
_atom_type_symbol
_atom_type_oxidation_number
_atom_type_number_in_cell
_atom_type_scat_dispersion_real
_atom_type_scat_dispersion_imag
_atom_type_scat_source
C 0 288 0.003 0.002 'International Tables'
H 0 240 0.000 0.000 'International Tables'
O 0 16 0.011 0.006 'International Tables'
N 0 16 0.006 0.003 'International Tables'
P 0 16 0.102 0.094 'International Tables'
Mo 0 8 -1.683 0.686 'International Tables'
Pt 0 8 -1.703 8.390 'International Tables'
Cl 0 40 0.148 0.159 'International Tables'

loop_
_geom_angle_atom_site_label_1
_geom_angle_atom_site_label_2
_geom_angle_atom_site_label_3
_geom_angle
_geom_angle_publ_flag
Mo(1) Pt(1) Cl(1) 180.0000 yes
Mo(1) Pt(1) P(2) 87.6(2) yes
Mo(1) Pt(1) P(2) 87.6(2) yes
Cl(1) Pt(1) P(2) 92.4(2) yes
Cl(1) Pt(1) P(2) 92.4(2) yes
P(2) Pt(1) P(2) 175.1(4) yes
Mo(2) Pt(2) Cl(2) 180.0000(1) yes
Mo(2) Pt(2) P(1) 88.8(2) yes
Mo(2) Pt(2) P(1) 88.8(2) yes
Cl(2) Pt(2) P(1) 91.2(2) yes
Cl(2) Pt(2) P(1) 91.2(2) yes
P(1) Pt(2) P(1) 177.6(3) yes
Pt(1) Mo(1) Mo(2) 180.0000(1) yes
Pt(1) Mo(1) O(1) 87.5(5) yes
Pt(1) Mo(1) O(1) 87.5(5) yes
Pt(1) Mo(1) N(2) 93.9(5) yes
Pt(1) Mo(1) N(2) 93.9(5) yes
Mo(2) Mo(1) O(1) 92.5(5) yes
Mo(2) Mo(1) O(1) 92.5(5) yes
Mo(2) Mo(1) N(2) 86.1(5) yes
Mo(2) Mo(1) N(2) 86.1(5) yes
O(1) Mo(1) O(1) 174(1) yes
O(1) Mo(1) N(2) 94.5(7) yes
O(1) Mo(1) N(2) 85.8(7) yes
O(1) Mo(1) N(2) 85.8(7) yes
O(1) Mo(1) N(2) 94.5(7) yes
N(2) Mo(1) N(2) 172(1) yes
Pt(2) Mo(2) Mo(1) 180.0000(1) yes
Pt(2) Mo(2) O(2) 82.8(5) yes
Pt(2) Mo(2) O(2) 82.8(5) yes
Pt(2) Mo(2) N(1) 88.2(6) yes
Pt(2) Mo(2) N(1) 88.2(6) yes
Mo(1) Mo(2) O(2) 97.2(5) yes
Mo(1) Mo(2) O(2) 97.2(5) yes
Mo(1) Mo(2) N(1) 91.8(6) yes
Mo(1) Mo(2) N(1) 91.8(6) yes
O(2) Mo(2) O(2) 165.5(9) yes
O(2) Mo(2) N(1) 87.5(6) yes
O(2) Mo(2) N(1) 92.1(6) yes
O(2) Mo(2) N(1) 92.1(6) yes
O(2) Mo(2) N(1) 87.5(6) yes
N(1) Mo(2) N(1) 176(1) yes
Pt(2) P(1) C(5) 113.5(9) yes
Pt(2) P(1) C(6) 114.3(8) yes
Pt(2) P(1) C(12) 118.6(8) yes
C(5) P(1) C(6) 103(1) yes
C(5) P(1) C(12) 103(1) yes
C(6) P(1) C(12) 101(1) yes
Pt(1) P(2) C(25) 114.4(7) yes
Pt(1) P(2) C(26) 116.3(10) yes
Pt(1) P(2) C(32) 113.4(9) yes
C(25) P(2) C(26) 101(1) yes
C(25) P(2) C(32) 104(1) yes
C(26) P(2) C(32) 105(1) yes
Mo(1) O(1) C(1) 122(1) yes
Mo(2) O(2) C(21) 118(1) yes
Mo(2) N(1) C(1) 111(1) yes
Mo(2) N(1) C(5) 133(1) yes
C(1) N(1) C(5) 114(1) yes
Mo(1) N(2) C(21) 122(1) yes
Mo(1) N(2) C(25) 119(1) yes
C(21) N(2) C(25) 118(1) yes
O(1) C(1) N(1) 120(1) yes
O(1) C(1) C(2) 113(2) yes
N(1) C(1) C(2) 123(2) yes
C(1) C(2) C(3) 116(2) yes
C(2) C(3) C(4) 118(2) yes
C(3) C(4) C(5) 115(2) yes
P(1) C(5) N(1) 110(1) yes
P(1) C(5) C(4) 120(2) yes
N(1) C(5) C(4) 129(2) yes
P(1) C(6) C(7) 122(1) yes
P(1) C(6) C(11) 114(1) yes
C(7) C(6) C(11) 122(2) yes
C(6) C(7) C(8) 113(3) yes
C(7) C(8) C(9) 133(4) yes
C(8) C(9) C(10) 116(3) yes
C(9) C(10) C(11) 120(2) yes
C(6) C(11) C(10) 110(2) yes
P(1) C(12) C(13) 124(1) yes
P(1) C(12) C(17) 109(1) yes
C(13) C(12) C(17) 123(2) yes
C(12) C(13) C(14) 124(2) yes
C(13) C(14) C(15) 121(3) yes
C(14) C(15) C(16) 117(2) yes
C(15) C(16) C(17) 112(2) yes
C(12) C(17) C(16) 119(2) yes
O(2) C(21) N(2) 114(1) yes
O(2) C(21) C(22) 124(2) yes
N(2) C(21) C(22) 119(2) yes
C(21) C(22) C(23) 121(2) yes
C(22) C(23) C(24) 121(1) yes
C(23) C(24) C(25) 122(2) yes
P(2) C(25) N(2) 118(1) yes
P(2) C(25) C(24) 123(1) yes
N(2) C(25) C(24) 117(1) yes
P(2) C(26) C(27) 122(2) yes
P(2) C(26) C(31) 117(2) yes
C(27) C(26) C(31) 119(2) yes
C(26) C(27) C(28) 118(2) yes
C(27) C(28) C(29) 127(2) yes
C(28) C(29) C(30) 123(3) yes
C(29) C(30) C(31) 119(2) yes
C(26) C(31) C(30) 109(2) yes
P(2) C(32) C(33) 120(2) yes
P(2) C(32) C(37) 122(2) yes
C(33) C(32) C(37) 116(2) yes
C(32) C(33) C(34) 125(3) yes
C(33) C(34) C(35) 118(3) yes
C(34) C(35) C(36) 117(2) yes
C(35) C(36) C(37) 112(2) yes
C(32) C(37) C(36) 123(2) yes
Cl(3) C(101) Cl(4) 123(2) yes
Cl(5) C(102) Cl(6) 102(2) yes

loop_
_geom_bond_atom_site_label_1
_geom_bond_atom_site_label_2
_geom_bond_distance
_geom_bond_publ_flag
Pt(1) Mo(1) 2.687(3) yes
Pt(1) Cl(1) 2.42(1) yes
Pt(1) P(2) 2.247(8) yes
Pt(1) P(2) 2.247(8) yes
Pt(2) Mo(2) 2.639(4) yes
Pt(2) Cl(2) 2.44(1) yes
Pt(2) P(1) 2.284(7) yes
Pt(2) P(1) 2.284(7) yes
Mo(1) Mo(2) 2.134(5) yes
Mo(1) O(1) 2.03(2) yes
Mo(1) O(1) 2.03(2) yes
Mo(1) N(2) 2.23(2) yes
Mo(1) N(2) 2.23(2) yes
Mo(2) O(2) 2.09(1) yes
Mo(2) O(2) 2.09(1) yes
Mo(2) N(1) 2.18(2) yes
Mo(2) N(1) 2.18(2) yes
P(1) C(5) 1.84(3) yes
P(1) C(6) 1.82(2) yes
P(1) C(12) 1.84(2) yes
P(2) C(25) 1.82(2) yes
P(2) C(26) 1.81(3) yes
P(2) C(32) 1.82(2) yes
O(1) C(1) 1.24(3) yes
O(2) C(21) 1.36(3) yes
N(1) C(1) 1.41(3) yes
N(1) C(5) 1.30(3) yes
N(2) C(21) 1.33(3) yes
N(2) C(25) 1.44(3) yes
C(1) C(2) 1.45(3) yes
C(2) C(3) 1.41(4) yes
C(3) C(4) 1.50(4) yes
C(4) C(5) 1.38(3) yes
C(6) C(7) 1.45(4) yes
C(6) C(11) 1.47(4) yes
C(7) C(8) 1.40(5) yes
C(8) C(9) 1.16(5) yes
C(9) C(10) 1.50(5) yes
C(10) C(11) 1.48(4) yes
C(12) C(13) 1.33(3) yes
C(12) C(17) 1.45(3) yes
C(13) C(14) 1.29(4) yes
C(14) C(15) 1.39(5) yes
C(15) C(16) 1.71(4) yes
C(16) C(17) 1.38(4) yes
C(21) C(22) 1.40(3) yes
C(22) C(23) 1.27(4) yes
C(23) C(24) 1.31(3) yes
C(24) C(25) 1.35(3) yes
C(26) C(27) 1.35(4) yes
C(26) C(31) 1.50(4) yes
C(27) C(28) 1.45(3) yes
C(28) C(29) 1.01(4) yes
C(29) C(30) 1.47(5) yes
C(30) C(31) 1.51(5) yes
C(32) C(33) 1.27(5) yes
C(32) C(37) 1.26(4) yes
C(33) C(34) 1.36(4) yes
C(34) C(35) 1.25(4) yes
C(35) C(36) 1.47(5) yes
C(36) C(37) 1.44(4) yes
Cl(3) C(101) 1.64(4) yes
Cl(4) C(101) 1.67(4) yes
Cl(5) C(102) 1.62(5) yes
Cl(6) C(102) 1.78(5) yes
